data_7116343
loop_
_publ_author_name
'Yanxia Zhao'
'Yanyan Liu'
'Zeyi Wang'
'Wenhua Xu'
'Bin Liu'
'Ji-Hu Su'
'Biao Wu'
'Xiao-Juan Yang'

_publ_section_title
;
 Gallium complexes with alpha-diimine and phenazine in various reduced
 states
;
_journal_name_full Chem.Commun.
_journal_page_first 1237
_journal_paper_doi 10.1039/C4cc04128C
_journal_volume 51
_journal_year 2015
_chemical_formula_sum 'C68 H110 Cl2 Ga2 N4 Na2 O3'
_chemical_formula_weight 1287.92
_space_group_IT_number 15
_symmetry_cell_setting monoclinic
_symmetry_space_group_name_Hall '-C 2yc'
_symmetry_space_group_name_H-M 'C 1 2/c 1'
_atom_sites_solution_hydrogens geom
_atom_sites_solution_primary direct
_atom_sites_solution_secondary difmap
_audit_creation_method SHELXL-97
_audit_update_record
;
2008-08-06 deposited with the CCDC.
2014-11-24 downloaded from the CCDC.
;
_cell_angle_alpha 90.00
_cell_angle_beta 106.309(4)
_cell_angle_gamma 90.00
_cell_formula_units_Z 4
_cell_length_a 22.583(3)
_cell_length_b 14.5431(19)
_cell_length_c 22.793(4)
_cell_measurement_temperature 293(2)
_cell_volume 7184.6(18)
_computing_cell_refinement 'Bruker SMART'
_computing_data_collection 'Bruker SMART APEX II'
_computing_data_reduction 'Bruker SAINT'
_computing_structure_refinement 'SHELXL-97 (Sheldrick, 1997)'
_computing_structure_solution 'SHELXS-97 (Sheldrick, 1990)'
_diffrn_ambient_temperature 293(2)
_diffrn_measured_fraction_theta_full 0.999
_diffrn_measured_fraction_theta_max 0.959
_diffrn_measurement_device_type 'Bruker APEX II area detecotr'
_diffrn_measurement_method '\w scans'
_diffrn_radiation_monochromator graphite
_diffrn_radiation_source 'fine-focus sealed tube'
_diffrn_radiation_type MoK\a
_diffrn_radiation_wavelength 0.71073
_diffrn_reflns_av_R_equivalents 0.1353
_diffrn_reflns_av_sigmaI/netI 0.2553
_diffrn_reflns_limit_h_max 15
_diffrn_reflns_limit_h_min -30
_diffrn_reflns_limit_k_max 19
_diffrn_reflns_limit_k_min -18
_diffrn_reflns_limit_l_max 30
_diffrn_reflns_limit_l_min -28
_diffrn_reflns_number 21503
_diffrn_reflns_theta_full 25.00
_diffrn_reflns_theta_max 28.37
_diffrn_reflns_theta_min 1.79
_exptl_absorpt_coefficient_mu 0.880
_exptl_absorpt_correction_T_max 1.000
_exptl_absorpt_correction_T_min 0.735
_exptl_absorpt_correction_type multi-scan
_exptl_absorpt_process_details SADABS
_exptl_crystal_colour red
_exptl_crystal_density_diffrn 1.191
_exptl_crystal_density_method 'not measured'
_exptl_crystal_description Block
_exptl_crystal_F_000 2752
_exptl_crystal_size_max 0.47
_exptl_crystal_size_mid 0.41
_exptl_crystal_size_min 0.35
_refine_diff_density_max 0.768
_refine_diff_density_min -1.226
_refine_diff_density_rms 0.126
_refine_ls_extinction_method none
_refine_ls_goodness_of_fit_ref 0.980
_refine_ls_hydrogen_treatment constr
_refine_ls_matrix_type full
_refine_ls_number_parameters 371
_refine_ls_number_reflns 8622
_refine_ls_number_restraints 2
_refine_ls_restrained_S_all 0.982
_refine_ls_R_factor_all 0.2534
_refine_ls_R_factor_gt 0.0991
_refine_ls_shift/su_max 0.000
_refine_ls_shift/su_mean 0.000
_refine_ls_structure_factor_coef Fsqd
_refine_ls_weighting_details 'calc w=1/[\s^2^(Fo^2^)+(0.1570P)^2^+0.0000P] where P=(Fo^2^+2Fc^2^)/3'
_refine_ls_weighting_scheme calc
_refine_ls_wR_factor_gt 0.2567
_refine_ls_wR_factor_ref 0.3274
_reflns_number_gt 3082
_reflns_number_total 8622
_reflns_threshold_expression >2sigma(I)
_cod_data_source_file c4cc04128c2.cif
_cod_data_source_block LGa2Cl2Na2
_cod_depositor_comments
;
The following automatic conversions were performed:

data name '_atom_site_symetry_multiplicity' was replaced with
'_atom_site_symmetry_multiplicity' as specified in the replacement
file 'data/replacement-values/replacement_tags.lst'.

Automatic conversion script
Id: cif_correct_tags 9268 2022-04-12 08:56:07Z antanas 
;
_cod_original_cell_volume 7184.8(18)
_cod_original_sg_symbol_H-M C2/c
_cod_database_code 7116343

loop_
_symmetry_equiv_pos_as_xyz
'x, y, z'
'-x, y, -z+1/2'
'x+1/2, y+1/2, z'
'-x+1/2, y+1/2, -z+1/2'
'-x, -y, -z'
'x, -y, z-1/2'
'-x+1/2, -y+1/2, -z'
'x+1/2, -y+1/2, z-1/2'

loop_
_atom_site_label
_atom_site_type_symbol
_atom_site_fract_x
_atom_site_fract_y
_atom_site_fract_z
_atom_site_U_iso_or_equiv
_atom_site_adp_type
_atom_site_occupancy
_atom_site_symmetry_multiplicity
_atom_site_calc_flag
_atom_site_refinement_flags
_atom_site_disorder_group
Ga Ga 0.44349(4) 0.21716(5) 0.23201(4) 0.0356(3) Uani 1 1 d . .
Cl Cl 0.4332(3) 0.3473(5) 0.2547(3) 0.198(2) Uani 1 1 d . .
Na Na 0.4792(2) 0.4074(2) 0.17782(18) 0.0707(12) Uani 1 1 d . .
N1 N 0.3927(3) 0.2108(4) 0.1482(3) 0.0436(17) Uani 1 1 d . .
N2 N 0.3867(3) 0.1338(4) 0.2504(3) 0.0439(17) Uani 1 1 d . .
O1 O 0.5060(4) 0.5523(6) 0.1578(4) 0.099(3) Uani 1 1 d D .
C1 C 0.3080(5) 0.1165(8) 0.0801(4) 0.074(3) Uani 1 1 d . .
H1A H 0.2779 0.0716 0.0834 0.112 Uiso 1 1 calc R .
H1B H 0.3352 0.0900 0.0590 0.112 Uiso 1 1 calc R .
H1C H 0.2875 0.1687 0.0577 0.112 Uiso 1 1 calc R .
C2 C 0.3446(4) 0.1462(6) 0.1428(4) 0.053(2) Uani 1 1 d . .
C3 C 0.3430(4) 0.1055(6) 0.1951(4) 0.049(2) Uani 1 1 d . .
C4 C 0.3015(5) 0.0240(8) 0.1985(5) 0.081(4) Uani 1 1 d . .
H4A H 0.2746 0.0114 0.1586 0.122 Uiso 1 1 calc R .
H4B H 0.2773 0.0384 0.2259 0.122 Uiso 1 1 calc R .
H4C H 0.3265 -0.0291 0.2133 0.122 Uiso 1 1 calc R .
C5 C 0.3812(4) 0.2892(6) 0.1079(4) 0.046(2) Uani 1 1 d . .
C6 C 0.4227(4) 0.3060(6) 0.0723(4) 0.048(2) Uani 1 1 d . .
C7 C 0.4134(5) 0.3797(8) 0.0333(5) 0.073(3) Uani 1 1 d . .
H7A H 0.4412 0.3906 0.0108 0.088 Uiso 1 1 calc R .
C8 C 0.3630(6) 0.4391(7) 0.0264(5) 0.080(4) Uani 1 1 d . .
H8A H 0.3566 0.4880 -0.0010 0.096 Uiso 1 1 calc R .
C9 C 0.3234(5) 0.4231(7) 0.0609(5) 0.074(3) Uani 1 1 d . .
H9A H 0.2907 0.4635 0.0574 0.088 Uiso 1 1 calc R .
C10 C 0.3298(5) 0.3474(7) 0.1022(4) 0.059(3) Uani 1 1 d . .
C11 C 0.3792(4) 0.1065(6) 0.3074(4) 0.046(2) Uani 1 1 d . .
C12 C 0.4166(5) 0.0350(6) 0.3411(4) 0.056(2) Uani 1 1 d . .
C13 C 0.4087(5) 0.0123(7) 0.3967(5) 0.073(3) Uani 1 1 d . .
H13A H 0.4322 -0.0353 0.4188 0.087 Uiso 1 1 calc R .
C14 C 0.3681(5) 0.0561(8) 0.4208(5) 0.074(3) Uani 1 1 d . .
H14A H 0.3653 0.0393 0.4593 0.089 Uiso 1 1 calc R .
C15 C 0.3308(5) 0.1250(7) 0.3892(5) 0.066(3) Uani 1 1 d . .
H15A H 0.3025 0.1539 0.4059 0.079 Uiso 1 1 calc R .
C16 C 0.3357(4) 0.1507(6) 0.3330(5) 0.054(2) Uani 1 1 d . .
C17 C 0.4737(5) 0.2353(7) 0.0721(5) 0.065(3) Uani 1 1 d . .
H17A H 0.4833 0.2008 0.1105 0.078 Uiso 1 1 calc R .
C18 C 0.4528(6) 0.1689(9) 0.0202(6) 0.103(5) Uani 1 1 d . .
H18A H 0.4855 0.1265 0.0207 0.154 Uiso 1 1 calc R .
H18B H 0.4419 0.2020 -0.0178 0.154 Uiso 1 1 calc R .
H18C H 0.4174 0.1357 0.0244 0.154 Uiso 1 1 calc R .
C19 C 0.5331(6) 0.2844(10) 0.0677(7) 0.122(6) Uani 1 1 d . .
H19A H 0.5643 0.2394 0.0681 0.183 Uiso 1 1 calc R .
H19B H 0.5474 0.3251 0.1019 0.183 Uiso 1 1 calc R .
H19C H 0.5243 0.3191 0.0304 0.183 Uiso 1 1 calc R .
C20 C 0.2851(5) 0.3367(8) 0.1381(5) 0.072(3) Uani 1 1 d . .
H20A H 0.3007 0.2877 0.1679 0.086 Uiso 1 1 calc R .
C21 C 0.2810(6) 0.4258(9) 0.1751(5) 0.099(4) Uani 1 1 d . .
H21A H 0.3216 0.4429 0.1993 0.148 Uiso 1 1 calc R .
H21B H 0.2553 0.4145 0.2015 0.148 Uiso 1 1 calc R .
H21C H 0.2637 0.4748 0.1473 0.148 Uiso 1 1 calc R .
C22 C 0.2223(6) 0.3084(10) 0.1012(7) 0.107(5) Uani 1 1 d . .
H22A H 0.2252 0.2535 0.0787 0.160 Uiso 1 1 calc R .
H22B H 0.2041 0.3567 0.0732 0.160 Uiso 1 1 calc R .
H22C H 0.1969 0.2966 0.1279 0.160 Uiso 1 1 calc R .
C23 C 0.4602(5) -0.0200(6) 0.3135(5) 0.064(3) Uani 1 1 d . .
H23A H 0.4583 0.0059 0.2733 0.077 Uiso 1 1 calc R .
C24 C 0.4391(6) -0.1198(8) 0.3049(7) 0.110(5) Uani 1 1 d . .
H24A H 0.4658 -0.1538 0.2866 0.165 Uiso 1 1 calc R .
H24B H 0.3976 -0.1225 0.2787 0.165 Uiso 1 1 calc R .
H24C H 0.4406 -0.1462 0.3439 0.165 Uiso 1 1 calc R .
C25 C 0.5265(6) -0.0167(9) 0.3529(6) 0.097(4) Uani 1 1 d . .
H25A H 0.5402 0.0460 0.3581 0.145 Uiso 1 1 calc R .
H25B H 0.5522 -0.0508 0.3334 0.145 Uiso 1 1 calc R .
H25C H 0.5293 -0.0433 0.3921 0.145 Uiso 1 1 calc R .
C26 C 0.2947(5) 0.2247(8) 0.2974(6) 0.078(3) Uani 1 1 d . .
H26A H 0.3042 0.2330 0.2584 0.093 Uiso 1 1 calc R .
C27 C 0.2267(6) 0.1990(10) 0.2842(9) 0.146(7) Uani 1 1 d . .
H27A H 0.2193 0.1419 0.2622 0.218 Uiso 1 1 calc R .
H27B H 0.2017 0.2464 0.2601 0.218 Uiso 1 1 calc R .
H27C H 0.2163 0.1925 0.3221 0.218 Uiso 1 1 calc R .
C28 C 0.3069(6) 0.3172(8) 0.3332(6) 0.104(5) Uani 1 1 d . .
H28A H 0.3497 0.3334 0.3412 0.156 Uiso 1 1 calc R .
H28B H 0.2969 0.3106 0.3712 0.156 Uiso 1 1 calc R .
H28C H 0.2818 0.3646 0.3092 0.156 Uiso 1 1 calc R .
C29 C 0.5454(10) 0.579(2) 0.1237(11) 0.280(16) Uani 1 1 d D .
H29A H 0.5441 0.6458 0.1204 0.336 Uiso 1 1 calc R .
H29B H 0.5298 0.5546 0.0827 0.336 Uiso 1 1 calc R .
C30 C 0.6094(10) 0.5512(17) 0.1479(11) 0.208(11) Uiso 1 1 d D .
H30A H 0.6342 0.5824 0.1261 0.312 Uiso 1 1 calc R .
H30B H 0.6126 0.4860 0.1430 0.312 Uiso 1 1 calc R .
H30C H 0.6236 0.5666 0.1905 0.312 Uiso 1 1 calc R .
C31 C 0.4623(11) 0.6300(13) 0.1479(10) 0.179(9) Uani 1 1 d . .
H31A H 0.4830 0.6851 0.1675 0.215 Uiso 1 1 calc R .
H31B H 0.4455 0.6421 0.1046 0.215 Uiso 1 1 calc R .
C32 C 0.4156(9) 0.6048(19) 0.1735(11) 0.236(14) Uani 1 1 d . .
H32A H 0.3861 0.6537 0.1681 0.354 Uiso 1 1 calc R .
H32B H 0.4330 0.5929 0.2163 0.354 Uiso 1 1 calc R .
H32C H 0.3956 0.5503 0.1537 0.354 Uiso 1 1 calc R .
O2 O 0.2500 0.2500 0.5000 0.53(5) Uani 1 2 d S .
C33 C 0.189(2) 0.203(3) 0.4802(19) 0.143(17) Uani 0.50 1 d P 1
C33' C 0.260(3) 0.150(2) 0.525(2) 0.16(3) Uani 0.50 1 d P 2
C34 C 0.3263(18) 0.178(2) 0.5576(15) 0.245(17) Uani 1 1 d . .

loop_
_atom_site_aniso_label
_atom_site_aniso_U_11
_atom_site_aniso_U_22
_atom_site_aniso_U_33
_atom_site_aniso_U_23
_atom_site_aniso_U_13
_atom_site_aniso_U_12
Ga 0.0373(5) 0.0314(4) 0.0341(5) 0.0014(4) 0.0032(3) -0.0013(5)
Cl 0.211(6) 0.193(6) 0.182(5) -0.017(5) 0.042(5) 0.014(5)
Na 0.091(3) 0.052(2) 0.058(3) 0.0070(19) 0.004(2) 0.001(2)
N1 0.055(4) 0.035(4) 0.037(4) 0.001(3) 0.007(3) -0.011(3)
N2 0.050(4) 0.043(4) 0.039(4) 0.002(3) 0.013(4) -0.001(3)
O1 0.113(7) 0.071(5) 0.113(7) 0.017(5) 0.032(6) -0.008(5)
C1 0.067(7) 0.097(8) 0.047(6) -0.003(6) -0.003(5) -0.034(6)
C2 0.052(6) 0.053(5) 0.045(6) -0.003(4) 0.002(5) -0.011(5)
C3 0.040(5) 0.054(5) 0.048(6) -0.006(4) 0.002(4) -0.009(4)
C4 0.069(8) 0.093(8) 0.078(8) -0.001(7) 0.015(6) -0.045(7)
C5 0.060(6) 0.042(5) 0.030(4) -0.005(4) 0.001(4) 0.008(5)
C6 0.067(6) 0.042(5) 0.030(5) 0.004(4) 0.007(5) -0.002(4)
C7 0.090(8) 0.087(8) 0.048(6) 0.018(6) 0.029(6) 0.014(7)
C8 0.106(10) 0.062(7) 0.065(8) 0.025(6) 0.013(7) 0.019(7)
C9 0.089(9) 0.070(7) 0.062(7) 0.018(6) 0.024(6) 0.028(6)
C10 0.072(7) 0.061(6) 0.032(5) 0.006(4) -0.002(5) 0.018(5)
C11 0.054(6) 0.041(5) 0.044(5) 0.005(4) 0.011(4) -0.007(4)
C12 0.064(7) 0.049(5) 0.054(6) 0.011(5) 0.017(5) -0.001(5)
C13 0.092(9) 0.062(7) 0.068(8) 0.029(6) 0.030(7) 0.019(6)
C14 0.076(8) 0.099(9) 0.055(7) 0.019(6) 0.030(6) -0.003(7)
C15 0.071(7) 0.064(7) 0.067(7) 0.004(6) 0.030(6) -0.009(6)
C16 0.056(6) 0.047(5) 0.063(7) 0.009(5) 0.022(5) 0.000(5)
C17 0.056(7) 0.083(7) 0.054(6) -0.003(5) 0.012(5) -0.004(6)
C18 0.094(9) 0.094(9) 0.106(10) -0.055(8) 0.005(8) 0.018(8)
C19 0.095(11) 0.162(16) 0.116(12) -0.013(10) 0.042(9) 0.028(10)
C20 0.063(7) 0.082(8) 0.072(8) 0.012(6) 0.022(6) 0.027(6)
C21 0.106(10) 0.114(10) 0.077(9) 0.003(7) 0.028(7) 0.056(8)
C22 0.082(10) 0.113(11) 0.130(12) 0.002(9) 0.038(9) 0.014(8)
C23 0.080(8) 0.049(6) 0.070(7) 0.008(5) 0.032(6) 0.004(5)
C24 0.126(12) 0.066(8) 0.150(14) -0.010(8) 0.056(11) 0.003(8)
C25 0.097(10) 0.087(9) 0.110(10) 0.035(8) 0.036(8) 0.029(8)
C26 0.058(7) 0.087(8) 0.087(8) -0.001(7) 0.021(6) 0.020(6)
C27 0.065(9) 0.120(13) 0.23(2) 0.003(13) 0.008(11) 0.018(9)
C28 0.118(11) 0.076(8) 0.121(12) 0.003(8) 0.037(9) 0.037(8)
C29 0.35(5) 0.30(4) 0.19(3) 0.11(3) 0.07(3) 0.00(3)
C31 0.26(3) 0.108(14) 0.18(2) 0.068(13) 0.082(19) 0.036(16)
C32 0.150(19) 0.38(4) 0.20(3) 0.07(2) 0.087(18) 0.07(2)
O2 0.75(16) 0.62(13) 0.33(8) -0.32(9) 0.30(11) 0.00(13)
C33 0.21(4) 0.11(3) 0.08(2) -0.03(2) 0.00(2) 0.00(3)
C33' 0.31(7) 0.11(3) 0.10(3) -0.07(2) 0.12(4) -0.15(4)
C34 0.40(5) 0.14(2) 0.23(3) -0.06(2) 0.16(3) 0.02(3)

loop_
_atom_type_symbol
_atom_type_description
_atom_type_scat_dispersion_real
_atom_type_scat_dispersion_imag
_atom_type_scat_source
C C 0.0033 0.0016 'International Tables Vol C Tables 4.2.6.8 and 6.1.1.4'
H H 0.0000 0.0000 'International Tables Vol C Tables 4.2.6.8 and 6.1.1.4'
N N 0.0061 0.0033 'International Tables Vol C Tables 4.2.6.8 and 6.1.1.4'
O O 0.0106 0.0060 'International Tables Vol C Tables 4.2.6.8 and 6.1.1.4'
Na Na 0.0362 0.0249 'International Tables Vol C Tables 4.2.6.8 and 6.1.1.4'
Cl Cl 0.1484 0.1585 'International Tables Vol C Tables 4.2.6.8 and 6.1.1.4'
Ga Ga 0.2307 1.6083 'International Tables Vol C Tables 4.2.6.8 and 6.1.1.4'

loop_
_geom_angle_atom_site_label_1
_geom_angle_atom_site_label_2
_geom_angle_atom_site_label_3
_geom_angle
_geom_angle_site_symmetry_1
_geom_angle_site_symmetry_3
N2 Ga N1 86.4(3) . .
N2 Ga Cl 114.5(3) . .
N1 Ga Cl 102.8(3) . .
N2 Ga Ga 129.2(2) . 2_655
N1 Ga Ga 127.1(2) . 2_655
Cl Ga Ga 95.70(19) . 2_655
N2 Ga Na 153.0(2) . .
N1 Ga Na 78.8(2) . .
Cl Ga Na 49.0(2) . .
Ga Ga Na 77.26(8) 2_655 .
N2 Ga Na 128.1(2) . 2_655
N1 Ga Na 131.3(2) . 2_655
Cl Ga Na 36.25(19) . 2_655
Ga Ga Na 61.03(7) 2_655 2_655
Na Ga Na 54.86(13) . 2_655
Ga Cl Na 113.1(3) . 2_655
Ga Cl Na 92.9(3) . .
Na Cl Na 83.4(3) 2_655 .
O1 Na Cl 105.0(3) . 2_655
O1 Na Cl 131.9(4) . .
Cl Na Cl 81.0(3) 2_655 .
O1 Na C6 113.4(3) . .
Cl Na C6 118.0(3) 2_655 .
Cl Na C6 104.2(3) . .
O1 Na C5 130.1(3) . .
Cl Na C5 121.3(3) 2_655 .
Cl Na C5 76.6(3) . .
C6 Na C5 28.8(3) . .
O1 Na Na 101.0(3) . 2_655
Cl Na Na 50.0(2) 2_655 2_655
Cl Na Na 46.60(19) . 2_655
C6 Na Na 145.5(2) . 2_655
C5 Na Na 122.0(2) . 2_655
O1 Na Ga 169.0(3) . .
Cl Na Ga 71.30(18) 2_655 .
Cl Na Ga 38.13(16) . .
C6 Na Ga 76.98(19) . .
C5 Na Ga 57.82(18) . .
Na Na Ga 68.54(9) 2_655 .
O1 Na Ga 135.6(3) . 2_655
Cl Na Ga 30.67(17) 2_655 2_655
Cl Na Ga 63.19(17) . 2_655
C6 Na Ga 96.7(2) . 2_655
C5 Na Ga 91.78(19) . 2_655
Na Na Ga 56.60(7) 2_655 2_655
Ga Na Ga 41.71(5) . 2_655
C2 N1 C5 118.3(7) . .
C2 N1 Ga 110.1(5) . .
C5 N1 Ga 122.9(5) . .
C11 N2 C3 120.0(7) . .
C11 N2 Ga 130.3(6) . .
C3 N2 Ga 109.4(6) . .
C29 O1 C31 101.7(14) . .
C29 O1 Na 128.4(15) . .
C31 O1 Na 122.5(10) . .
C2 C1 H1A 109.5 . .
C2 C1 H1B 109.5 . .
H1A C1 H1B 109.5 . .
C2 C1 H1C 109.5 . .
H1A C1 H1C 109.5 . .
H1B C1 H1C 109.5 . .
C3 C2 N1 115.4(8) . .
C3 C2 C1 125.1(9) . .
N1 C2 C1 118.5(8) . .
C2 C3 N2 118.3(8) . .
C2 C3 C4 124.0(8) . .
N2 C3 C4 117.5(8) . .
C3 C4 H4A 109.5 . .
C3 C4 H4B 109.5 . .
H4A C4 H4B 109.5 . .
C3 C4 H4C 109.5 . .
H4A C4 H4C 109.5 . .
H4B C4 H4C 109.5 . .
C10 C5 C6 120.0(8) . .
C10 C5 N1 122.0(9) . .
C6 C5 N1 118.0(8) . .
C10 C5 Na 100.1(6) . .
C6 C5 Na 71.8(5) . .
N1 C5 Na 98.3(5) . .
C7 C6 C5 119.9(9) . .
C7 C6 C17 119.8(9) . .
C5 C6 C17 119.9(8) . .
C7 C6 Na 95.5(6) . .
C5 C6 Na 79.4(5) . .
C17 C6 Na 101.1(6) . .
C6 C7 C8 121.8(10) . .
C6 C7 H7A 119.1 . .
C8 C7 H7A 119.1 . .
C9 C8 C7 118.2(10) . .
C9 C8 H8A 120.9 . .
C7 C8 H8A 120.9 . .
C8 C9 C10 123.2(10) . .
C8 C9 H9A 118.4 . .
C10 C9 H9A 118.4 . .
C5 C10 C9 116.9(10) . .
C5 C10 C20 123.9(9) . .
C9 C10 C20 119.1(10) . .
N2 C11 C12 119.7(8) . .
N2 C11 C16 121.5(8) . .
C12 C11 C16 118.8(8) . .
C13 C12 C11 117.7(9) . .
C13 C12 C23 121.3(9) . .
C11 C12 C23 120.8(9) . .
C14 C13 C12 122.7(10) . .
C14 C13 H13A 118.6 . .
C12 C13 H13A 118.6 . .
C13 C14 C15 121.1(10) . .
C13 C14 H14A 119.4 . .
C15 C14 H14A 119.4 . .
C16 C15 C14 119.3(10) . .
C16 C15 H15A 120.4 . .
C14 C15 H15A 120.4 . .
C15 C16 C11 120.4(9) . .
C15 C16 C26 120.0(10) . .
C11 C16 C26 119.6(9) . .
C18 C17 C6 111.2(9) . .
C18 C17 C19 109.5(10) . .
C6 C17 C19 110.7(9) . .
C18 C17 H17A 108.5 . .
C6 C17 H17A 108.5 . .
C19 C17 H17A 108.5 . .
C17 C18 H18A 109.5 . .
C17 C18 H18B 109.5 . .
H18A C18 H18B 109.5 . .
C17 C18 H18C 109.5 . .
H18A C18 H18C 109.5 . .
H18B C18 H18C 109.5 . .
C17 C19 H19A 109.5 . .
C17 C19 H19B 109.5 . .
H19A C19 H19B 109.5 . .
C17 C19 H19C 109.5 . .
H19A C19 H19C 109.5 . .
H19B C19 H19C 109.5 . .
C10 C20 C22 114.1(10) . .
C10 C20 C21 111.4(10) . .
C22 C20 C21 110.1(10) . .
C10 C20 H20A 107.0 . .
C22 C20 H20A 107.0 . .
C21 C20 H20A 107.0 . .
C20 C21 H21A 109.5 . .
C20 C21 H21B 109.5 . .
H21A C21 H21B 109.5 . .
C20 C21 H21C 109.5 . .
H21A C21 H21C 109.5 . .
H21B C21 H21C 109.5 . .
C20 C22 H22A 109.5 . .
C20 C22 H22B 109.5 . .
H22A C22 H22B 109.5 . .
C20 C22 H22C 109.5 . .
H22A C22 H22C 109.5 . .
H22B C22 H22C 109.5 . .
C25 C23 C24 109.2(10) . .
C25 C23 C12 112.4(9) . .
C24 C23 C12 109.7(9) . .
C25 C23 H23A 108.5 . .
C24 C23 H23A 108.5 . .
C12 C23 H23A 108.5 . .
C23 C24 H24A 109.5 . .
C23 C24 H24B 109.5 . .
H24A C24 H24B 109.5 . .
C23 C24 H24C 109.5 . .
H24A C24 H24C 109.5 . .
H24B C24 H24C 109.5 . .
C23 C25 H25A 109.5 . .
C23 C25 H25B 109.5 . .
H25A C25 H25B 109.5 . .
C23 C25 H25C 109.5 . .
H25A C25 H25C 109.5 . .
H25B C25 H25C 109.5 . .
C16 C26 C27 111.4(10) . .
C16 C26 C28 110.2(10) . .
C27 C26 C28 109.7(10) . .
C16 C26 H26A 108.5 . .
C27 C26 H26A 108.5 . .
C28 C26 H26A 108.5 . .
C26 C27 H27A 109.5 . .
C26 C27 H27B 109.5 . .
H27A C27 H27B 109.5 . .
C26 C27 H27C 109.5 . .
H27A C27 H27C 109.5 . .
H27B C27 H27C 109.5 . .
C26 C28 H28A 109.5 . .
C26 C28 H28B 109.5 . .
H28A C28 H28B 109.5 . .
C26 C28 H28C 109.5 . .
H28A C28 H28C 109.5 . .
H28B C28 H28C 109.5 . .
O1 C29 C30 115.6(18) . .
O1 C29 H29A 108.4 . .
C30 C29 H29A 108.4 . .
O1 C29 H29B 108.4 . .
C30 C29 H29B 108.4 . .
H29A C29 H29B 107.4 . .
C29 C30 H30A 109.5 . .
C29 C30 H30B 109.5 . .
H30A C30 H30B 109.5 . .
C29 C30 H30C 109.5 . .
H30A C30 H30C 109.5 . .
H30B C30 H30C 109.5 . .
C32 C31 O1 106.6(16) . .
C32 C31 H31A 110.4 . .
O1 C31 H31A 110.4 . .
C32 C31 H31B 110.4 . .
O1 C31 H31B 110.4 . .
H31A C31 H31B 108.6 . .
C31 C32 H32A 109.5 . .
C31 C32 H32B 109.5 . .
H32A C32 H32B 109.5 . .
C31 C32 H32C 109.5 . .
H32A C32 H32C 109.5 . .
H32B C32 H32C 109.5 . .
C33 O2 C33 180(2) . 7_556
C33 O2 C33' 73(3) . .
C33 O2 C33' 107(3) 7_556 .
C33 O2 C33' 107(3) . 7_556
C33 O2 C33' 73(3) 7_556 7_556
C33' O2 C33' 180(3) . 7_556
O2 C33 C34 76(2) . 7_556
C34 C33' O2 87.7(17) . .
C33' C34 C33 89(3) . 7_556

loop_
_geom_bond_atom_site_label_1
_geom_bond_atom_site_label_2
_geom_bond_distance
_geom_bond_site_symmetry_2
Ga N2 1.895(7) .
Ga N1 1.935(7) .
Ga Cl 1.993(7) .
Ga Ga 2.4517(18) 2_655
Ga Na 3.224(4) .
Ga Na 3.594(4) 2_655
Cl Na 2.310(8) 2_655
Cl Na 2.436(8) .
Na O1 2.273(9) .
Na Cl 2.310(8) 2_655
Na C6 2.804(9) .
Na C5 2.901(9) .
Na Na 3.158(8) 2_655
Na Ga 3.594(4) 2_655
N1 C2 1.415(10) .
N1 C5 1.441(10) .
N2 C11 1.415(10) .
N2 C3 1.425(10) .
O1 C29 1.394(10) .
O1 C31 1.47(2) .
C1 C2 1.501(12) .
C1 H1A 0.9600 .
C1 H1B 0.9600 .
C1 H1C 0.9600 .
C2 C3 1.340(12) .
C3 C4 1.527(12) .
C4 H4A 0.9600 .
C4 H4B 0.9600 .
C4 H4C 0.9600 .
C5 C10 1.412(12) .
C5 C6 1.423(12) .
C6 C7 1.369(12) .
C6 C17 1.545(13) .
C7 C8 1.402(14) .
C7 H7A 0.9300 .
C8 C9 1.367(15) .
C8 H8A 0.9300 .
C9 C10 1.429(13) .
C9 H9A 0.9300 .
C10 C20 1.476(14) .
C11 C12 1.421(12) .
C11 C16 1.427(12) .
C12 C13 1.368(13) .
C12 C23 1.534(13) .
C13 C14 1.354(14) .
C13 H13A 0.9300 .
C14 C15 1.375(14) .
C14 H14A 0.9300 .
C15 C16 1.369(13) .
C15 H15A 0.9300 .
C16 C26 1.502(13) .
C17 C18 1.497(14) .
C17 C19 1.546(16) .
C17 H17A 0.9800 .
C18 H18A 0.9600 .
C18 H18B 0.9600 .
C18 H18C 0.9600 .
C19 H19A 0.9600 .
C19 H19B 0.9600 .
C19 H19C 0.9600 .
C20 C22 1.490(15) .
C20 C21 1.563(15) .
C20 H20A 0.9800 .
C21 H21A 0.9600 .
C21 H21B 0.9600 .
C21 H21C 0.9600 .
C22 H22A 0.9600 .
C22 H22B 0.9600 .
C22 H22C 0.9600 .
C23 C25 1.516(15) .
C23 C24 1.523(14) .
C23 H23A 0.9800 .
C24 H24A 0.9600 .
C24 H24B 0.9600 .
C24 H24C 0.9600 .
C25 H25A 0.9600 .
C25 H25B 0.9600 .
C25 H25C 0.9600 .
C26 C27 1.525(16) .
C26 C28 1.556(16) .
C26 H26A 0.9800 .
C27 H27A 0.9600 .
C27 H27B 0.9600 .
C27 H27C 0.9600 .
C28 H28A 0.9600 .
C28 H28B 0.9600 .
C28 H28C 0.9600 .
C29 C30 1.453(10) .
C29 H29A 0.9700 .
C29 H29B 0.9700 .
C30 H30A 0.9600 .
C30 H30B 0.9600 .
C30 H30C 0.9600 .
C31 C32 1.39(2) .
C31 H31A 0.9700 .
C31 H31B 0.9700 .
C32 H32A 0.9600 .
C32 H32B 0.9600 .
C32 H32C 0.9600 .
O2 C33 1.48(4) .
O2 C33 1.48(4) 7_556
O2 C33' 1.55(5) .
O2 C33' 1.55(5) 7_556
C33 C34 1.93(6) 7_556
C33' C34 1.52(7) .
C34 C33 1.93(6) 7_556

loop_
_geom_torsion_atom_site_label_1
_geom_torsion_atom_site_label_2
_geom_torsion_atom_site_label_3
_geom_torsion_atom_site_label_4
_geom_torsion
_geom_torsion_site_symmetry_1
_geom_torsion_site_symmetry_4
N2 Ga Cl Na 121.6(3) . 2_655
N1 Ga Cl Na -146.5(3) . 2_655
Ga Ga Cl Na -16.4(3) 2_655 2_655
Na Ga Cl Na -84.0(3) . 2_655
N2 Ga Cl Na -154.4(3) . .
N1 Ga Cl Na -62.5(3) . .
Ga Ga Cl Na 67.64(19) 2_655 .
Na Ga Cl Na 84.0(3) 2_655 .
Ga Cl Na O1 -173.2(4) . .
Na Cl Na O1 -60.3(4) 2_655 .
Ga Cl Na Cl -71.1(2) . 2_655
Na Cl Na Cl 41.8(3) 2_655 2_655
Ga Cl Na C6 45.7(3) . .
Na Cl Na C6 158.6(3) 2_655 .
Ga Cl Na C5 54.3(2) . .
Na Cl Na C5 167.2(3) 2_655 .
Ga Cl Na Na -112.9(3) . 2_655
Na Cl Na Ga 112.9(3) 2_655 .
Ga Cl Na Ga -44.70(15) . 2_655
Na Cl Na Ga 68.22(17) 2_655 2_655
N2 Ga Na O1 87.9(17) . .
N1 Ga Na O1 145.8(16) . .
Cl Ga Na O1 27.7(16) . .
Ga Ga Na O1 -81.7(16) 2_655 .
Na Ga Na O1 -18.3(15) 2_655 .
N2 Ga Na Cl 159.6(5) . 2_655
N1 Ga Na Cl -142.4(3) . 2_655
Cl Ga Na Cl 99.4(3) . 2_655
Ga Ga Na Cl -9.9(2) 2_655 2_655
Na Ga Na Cl 53.4(2) 2_655 2_655
N2 Ga Na Cl 60.2(5) . .
N1 Ga Na Cl 118.1(3) . .
Ga Ga Na Cl -109.4(2) 2_655 .
Na Ga Na Cl -46.0(3) 2_655 .
N2 Ga Na C6 -74.4(5) . .
N1 Ga Na C6 -16.5(3) . .
Cl Ga Na C6 -134.6(3) . .
Ga Ga Na C6 116.0(2) 2_655 .
Na Ga Na C6 179.4(3) 2_655 .
N2 Ga Na C5 -50.8(5) . .
N1 Ga Na C5 7.1(3) . .
Cl Ga Na C5 -111.1(3) . .
Ga Ga Na C5 139.6(2) 2_655 .
Na Ga Na C5 -157.1(3) 2_655 .
N2 Ga Na Na 106.2(5) . 2_655
N1 Ga Na Na 164.1(3) . 2_655
Cl Ga Na Na 46.0(3) . 2_655
Ga Ga Na Na -63.38(13) 2_655 2_655
N2 Ga Na Ga 169.6(5) . 2_655
N1 Ga Na Ga -132.5(2) . 2_655
Cl Ga Na Ga 109.4(2) . 2_655
Na Ga Na Ga 63.38(13) 2_655 2_655
N2 Ga N1 C2 -4.0(6) . .
Cl Ga N1 C2 -118.3(6) . .
Ga Ga N1 C2 134.3(5) 2_655 .
Na Ga N1 C2 -161.4(6) . .
Na Ga N1 C2 -144.0(5) 2_655 .
N2 Ga N1 C5 142.9(7) . .
Cl Ga N1 C5 28.6(7) . .
Ga Ga N1 C5 -78.9(7) 2_655 .
Na Ga N1 C5 -14.5(6) . .
Na Ga N1 C5 2.8(8) 2_655 .
N1 Ga N2 C11 -167.5(8) . .
Cl Ga N2 C11 -65.1(8) . .
Ga Ga N2 C11 55.7(8) 2_655 .
Na Ga N2 C11 -111.1(7) . .
Na Ga N2 C11 -25.3(8) 2_655 .
N1 Ga N2 C3 5.5(6) . .
Cl Ga N2 C3 107.9(6) . .
Ga Ga N2 C3 -131.3(5) 2_655 .
Na Ga N2 C3 61.8(8) . .
Na Ga N2 C3 147.7(5) 2_655 .
Cl Na O1 C29 71.2(16) 2_655 .
Cl Na O1 C29 162.5(15) . .
C6 Na O1 C29 -59.1(16) . .
C5 Na O1 C29 -87.1(16) . .
Na Na O1 C29 122.5(15) 2_655 .
Ga Na O1 C29 139.8(18) . .
Ga Na O1 C29 69.5(16) 2_655 .
Cl Na O1 C31 -144.6(12) 2_655 .
Cl Na O1 C31 -53.3(13) . .
C6 Na O1 C31 85.2(12) . .
C5 Na O1 C31 57.2(13) . .
Na Na O1 C31 -93.3(12) 2_655 .
Ga Na O1 C31 -76(2) . .
Ga Na O1 C31 -146.2(11) 2_655 .
C5 N1 C2 C3 -147.1(8) . .
Ga N1 C2 C3 1.5(10) . .
C5 N1 C2 C1 43.9(12) . .
Ga N1 C2 C1 -167.5(7) . .
N1 C2 C3 N2 3.3(13) . .
C1 C2 C3 N2 171.5(9) . .
N1 C2 C3 C4 -170.5(9) . .
C1 C2 C3 C4 -2.3(16) . .
C11 N2 C3 C2 167.5(8) . .
Ga N2 C3 C2 -6.3(10) . .
C11 N2 C3 C4 -18.3(12) . .
Ga N2 C3 C4 167.8(7) . .
C2 N1 C5 C10 52.8(11) . .
Ga N1 C5 C10 -91.5(9) . .
C2 N1 C5 C6 -125.9(9) . .
Ga N1 C5 C6 89.7(8) . .
C2 N1 C5 Na 160.4(6) . .
Ga N1 C5 Na 16.0(7) . .
O1 Na C5 C10 -55.3(8) . .
Cl Na C5 C10 149.5(6) 2_655 .
Cl Na C5 C10 79.0(6) . .
C6 Na C5 C10 -118.4(8) . .
Na Na C5 C10 90.0(6) 2_655 .
Ga Na C5 C10 115.3(6) . .
Ga Na C5 C10 140.9(6) 2_655 .
O1 Na C5 C6 63.2(7) . .
Cl Na C5 C6 -92.0(6) 2_655 .
Cl Na C5 C6 -162.6(5) . .
Na Na C5 C6 -151.6(5) 2_655 .
Ga Na C5 C6 -126.2(5) . .
Ga Na C5 C6 -100.7(5) 2_655 .
O1 Na C5 N1 -180.0(6) . .
Cl Na C5 N1 24.8(7) 2_655 .
Cl Na C5 N1 -45.7(5) . .
C6 Na C5 N1 116.8(8) . .
Na Na C5 N1 -34.8(6) 2_655 .
Ga Na C5 N1 -9.4(4) . .
Ga Na C5 N1 16.1(5) 2_655 .
C10 C5 C6 C7 1.1(13) . .
N1 C5 C6 C7 179.8(8) . .
Na C5 C6 C7 -90.3(8) . .
C10 C5 C6 C17 -171.8(8) . .
N1 C5 C6 C17 6.9(12) . .
Na C5 C6 C17 96.8(8) . .
C10 C5 C6 Na 91.4(8) . .
N1 C5 C6 Na -89.9(7) . .
O1 Na C6 C7 -12.5(8) . .
Cl Na C6 C7 -135.9(7) 2_655 .
Cl Na C6 C7 136.9(7) . .
C5 Na C6 C7 119.4(9) . .
Na Na C6 C7 164.8(6) 2_655 .
Ga Na C6 C7 163.9(7) . .
Ga Na C6 C7 -159.1(7) 2_655 .
O1 Na C6 C5 -131.9(6) . .
Cl Na C6 C5 104.7(5) 2_655 .
Cl Na C6 C5 17.5(5) . .
Na Na C6 C5 45.4(8) 2_655 .
Ga Na C6 C5 44.5(5) . .
Ga Na C6 C5 81.5(5) 2_655 .
O1 Na C6 C17 109.4(6) . .
Cl Na C6 C17 -14.0(7) 2_655 .
Cl Na C6 C17 -101.2(6) . .
C5 Na C6 C17 -118.7(8) . .
Na Na C6 C17 -73.3(8) 2_655 .
Ga Na C6 C17 -74.2(5) . .
Ga Na C6 C17 -37.2(6) 2_655 .
C5 C6 C7 C8 -1.1(15) . .
C17 C6 C7 C8 171.9(10) . .
Na C6 C7 C8 -81.9(11) . .
C6 C7 C8 C9 1.5(17) . .
C7 C8 C9 C10 -2.1(18) . .
C6 C5 C10 C9 -1.5(13) . .
N1 C5 C10 C9 179.8(8) . .
Na C5 C10 C9 73.2(9) . .
C6 C5 C10 C20 -178.6(9) . .
N1 C5 C10 C20 2.8(14) . .
Na C5 C10 C20 -103.8(10) . .
C8 C9 C10 C5 2.1(16) . .
C8 C9 C10 C20 179.3(11) . .
C3 N2 C11 C12 103.7(10) . .
Ga N2 C11 C12 -84.0(10) . .
C3 N2 C11 C16 -77.9(10) . .
Ga N2 C11 C16 94.4(10) . .
N2 C11 C12 C13 178.6(9) . .
C16 C11 C12 C13 0.1(13) . .
N2 C11 C12 C23 -6.6(13) . .
C16 C11 C12 C23 174.9(8) . .
C11 C12 C13 C14 -1.4(16) . .
C23 C12 C13 C14 -176.2(10) . .
C12 C13 C14 C15 2.0(18) . .
C13 C14 C15 C16 -1.1(17) . .
C14 C15 C16 C11 -0.1(15) . .
C14 C15 C16 C26 179.0(10) . .
N2 C11 C16 C15 -177.8(8) . .
C12 C11 C16 C15 0.6(13) . .
N2 C11 C16 C26 3.1(13) . .
C12 C11 C16 C26 -178.5(9) . .
C7 C6 C17 C18 -79.7(13) . .
C5 C6 C17 C18 93.3(11) . .
Na C6 C17 C18 177.3(8) . .
C7 C6 C17 C19 42.3(13) . .
C5 C6 C17 C19 -144.7(10) . .
Na C6 C17 C19 -60.7(9) . .
C5 C10 C20 C22 -112.2(11) . .
C9 C10 C20 C22 70.9(14) . .
C5 C10 C20 C21 122.4(10) . .
C9 C10 C20 C21 -54.5(13) . .
C13 C12 C23 C25 -61.7(13) . .
C11 C12 C23 C25 123.7(10) . .
C13 C12 C23 C24 59.9(14) . .
C11 C12 C23 C24 -114.7(11) . .
C15 C16 C26 C27 -59.7(15) . .
C11 C16 C26 C27 119.4(12) . .
C15 C16 C26 C28 62.3(13) . .
C11 C16 C26 C28 -118.6(11) . .
C31 O1 C29 C30 147(3) . .
Na O1 C29 C30 -64(3) . .
C29 O1 C31 C32 172(2) . .
Na O1 C31 C32 20(2) . .
C33 O2 C33 C34 -56(86) 7_556 7_556
C33' O2 C33 C34 -176(2) . 7_556
C33' O2 C33 C34 4(2) 7_556 7_556
C33 O2 C33' C34 -175(2) . .
C33 O2 C33' C34 5(2) 7_556 .
C33' O2 C33' C34 114(100) 7_556 .
O2 C33' C34 C33 -4.0(19) . 7_556
